data_2238977
loop_
_publ_author_name
'Yarushnikov, Oleg'
'Naumova, Dina'
'Klishin, Nikolai'
'Rusanov, Eduard'
'Brusylovets, Oleksii'

_publ_section_title
;
 Tetrachloridodi-\m~3~-oxido-tetrakis(\m~2~-propan-2-olato-\k^2^<i>O</i>:<i>O</i>)ditin(II)ditin(IV)
;
_journal_coeditor_code HY2641
_journal_issue 2
_journal_name_full 'Acta Crystallographica Section E'
_journal_page_first m45
_journal_page_last m46
_journal_paper_doi 10.1107/S1600536814000816
_journal_volume 70
_journal_year 2014
_chemical_formula_iupac '[Sn4 (C3 H7 O)4 Cl4 O2]'
_chemical_formula_moiety 'C12 H28 Cl4 O6 Sn4'
_chemical_formula_sum 'C12 H28 Cl4 O6 Sn4'
_chemical_formula_weight 884.98
_chemical_name_systematic
Tetrachloridodi-\m~3~-oxido-tetrakis(\m~2~-propan-2-olato-\k^2^<i>O</i>:<i>O</i>)ditin(II)ditin(IV)
_space_group_IT_number 14
_symmetry_cell_setting monoclinic
_symmetry_space_group_name_Hall '-P 2ybc'
_symmetry_space_group_name_H-M 'P 1 21/c 1'
_atom_sites_solution_hydrogens geom
_atom_sites_solution_primary direct
_atom_sites_solution_secondary difmap
_audit_creation_method SHELXL-97
_cell_angle_alpha 90.00
_cell_angle_beta 105.474(2)
_cell_angle_gamma 90.00
_cell_formula_units_Z 2
_cell_length_a 6.4423(3)
_cell_length_b 17.8302(7)
_cell_length_c 11.6843(5)
_cell_measurement_reflns_used 3853
_cell_measurement_temperature 296(2)
_cell_measurement_theta_max 31.05
_cell_measurement_theta_min 2.14
_cell_volume 1293.50(10)
_computing_cell_refinement 'DENZO/SCALEPACK (Otwinowski & Minor, 1997)'
_computing_data_collection 'COLLECT (Nonius, 2000)'
_computing_data_reduction 'DENZO/SCALEPACK (Otwinowski & Minor, 1997)'
_computing_molecular_graphics 'ORTEP-3 for Windows (Farrugia, 2012)'
_computing_publication_material 'SHELXL97 (Sheldrick, 2008)'
_computing_structure_refinement 'SHELXL97 (Sheldrick, 2008)'
_computing_structure_solution 'SIR2004 (Burla <i>et al.</i>, 2005)'
_diffrn_ambient_temperature 296(2)
_diffrn_measured_fraction_theta_full 0.99
_diffrn_measured_fraction_theta_max 0.99
_diffrn_measurement_device_type 'Nonius KappaCCD'
_diffrn_measurement_method '\f and \w scans with \k offset'
_diffrn_radiation_monochromator graphite
_diffrn_radiation_source 'fine-focus sealed tube'
_diffrn_radiation_type MoK\a
_diffrn_radiation_wavelength 0.71073
_diffrn_reflns_av_R_equivalents 0.0411
_diffrn_reflns_av_sigmaI/netI 0.0484
_diffrn_reflns_limit_h_max 9
_diffrn_reflns_limit_h_min -9
_diffrn_reflns_limit_k_max 21
_diffrn_reflns_limit_k_min -25
_diffrn_reflns_limit_l_max 15
_diffrn_reflns_limit_l_min -16
_diffrn_reflns_number 14221
_diffrn_reflns_theta_full 31.05
_diffrn_reflns_theta_max 31.05
_diffrn_reflns_theta_min 2.14
_exptl_absorpt_coefficient_mu 4.252
_exptl_absorpt_correction_T_max 0.6294
_exptl_absorpt_correction_T_min 0.3097
_exptl_absorpt_correction_type multi-scan
_exptl_absorpt_process_details '(DENZO/SCALEPACK; Otwinowski & Minor, 1997)'
_exptl_crystal_colour colorless
_exptl_crystal_density_diffrn 2.272
_exptl_crystal_density_method 'not measured'
_exptl_crystal_description block
_exptl_crystal_F_000 832
_exptl_crystal_size_max 0.36
_exptl_crystal_size_mid 0.17
_exptl_crystal_size_min 0.12
_refine_diff_density_max 0.929
_refine_diff_density_min -0.799
_refine_ls_extinction_method none
_refine_ls_goodness_of_fit_ref 1.098
_refine_ls_hydrogen_treatment constr
_refine_ls_matrix_type full
_refine_ls_number_parameters 118
_refine_ls_number_reflns 3853
_refine_ls_number_restraints 0
_refine_ls_restrained_S_all 1.098
_refine_ls_R_factor_all 0.0614
_refine_ls_R_factor_gt 0.0379
_refine_ls_shift/su_max 0.001
_refine_ls_shift/su_mean 0.000
_refine_ls_structure_factor_coef Fsqd
_refine_ls_weighting_details 'calc w=1/[\s^2^(Fo^2^)+(0.0000P)^2^+2.1387P] where P=(Fo^2^+2Fc^2^)/3'
_refine_ls_weighting_scheme calc
_refine_ls_wR_factor_gt 0.0558
_refine_ls_wR_factor_ref 0.0611
_reflns_number_gt 2930
_reflns_number_total 3853
_reflns_threshold_expression I>2\s(I)
_cod_data_source_file hy2641sup1.cf
_cod_data_source_block I
_cod_original_sg_symbol_H-M 'P 21/c'
_cod_database_code 2238977
_cod_database_fobs_code 2238977

loop_
_symmetry_equiv_pos_as_xyz
'x, y, z'
'-x, y+1/2, -z+1/2'
'-x, -y, -z'
'x, -y-1/2, z-1/2'

loop_
_atom_site_type_symbol
_atom_site_label
_atom_site_fract_x
_atom_site_fract_y
_atom_site_fract_z
_atom_site_U_iso_or_equiv
_atom_site_adp_type
_atom_site_calc_flag
_atom_site_refinement_flags
_atom_site_occupancy
_atom_site_symmetry_multiplicity
Sn Sn1 0.47306(5) 0.589199(15) 0.51770(2) 0.02814(8) Uani d . 1 1
Sn Sn2 0.07243(5) 0.494763(16) 0.33749(3) 0.03368(8) Uani d . 1 1
Cl Cl1 0.1984(2) 0.65257(7) 0.58158(12) 0.0527(3) Uani d . 1 1
Cl Cl2 0.6589(2) 0.69913(7) 0.49108(12) 0.0538(3) Uani d . 1 1
O O1 0.6730(5) 0.57626(15) 0.6906(2) 0.0358(7) Uani d . 1 1
O O2 0.2858(5) 0.58942(15) 0.3422(2) 0.0347(7) Uani d . 1 1
O O3 0.2987(4) 0.48801(13) 0.5045(2) 0.0271(6) Uani d . 1 1
C C1 0.6845(8) 0.6280(3) 0.7884(4) 0.0430(11) Uani d . 1 1
H H1 0.6029 0.6732 0.7566 0.052 Uiso calc R 1 1
C C2 0.9156(9) 0.6503(3) 0.8431(5) 0.0674(17) Uani d . 1 1
H H2A 0.9729 0.6733 0.7838 0.101 Uiso calc R 1 1
H H2B 0.9987 0.6065 0.8737 0.101 Uiso calc R 1 1
H H2C 0.9223 0.6852 0.9066 0.101 Uiso calc R 1 1
C C3 0.5808(11) 0.5926(4) 0.8751(5) 0.083(2) Uani d . 1 1
H H3A 0.4334 0.5810 0.8360 0.124 Uiso calc R 1 1
H H3B 0.5860 0.6268 0.9393 0.124 Uiso calc R 1 1
H H3C 0.6562 0.5474 0.9056 0.124 Uiso calc R 1 1
C C4 0.2592(8) 0.6511(2) 0.2583(4) 0.0423(11) Uani d . 1 1
H H4 0.3093 0.6973 0.3024 0.051 Uiso calc R 1 1
C C5 0.3896(12) 0.6379(4) 0.1741(6) 0.100(3) Uani d . 1 1
H H5A 0.5384 0.6332 0.2170 0.150 Uiso calc R 1 1
H H5B 0.3728 0.6794 0.1199 0.150 Uiso calc R 1 1
H H5C 0.3425 0.5926 0.1304 0.150 Uiso calc R 1 1
C C6 0.0244(10) 0.6592(3) 0.1970(6) 0.086(2) Uani d . 1 1
H H6A -0.0541 0.6678 0.2549 0.130 Uiso calc R 1 1
H H6B -0.0269 0.6142 0.1536 0.130 Uiso calc R 1 1
H H6C 0.0039 0.7009 0.1431 0.130 Uiso calc R 1 1

loop_
_atom_site_aniso_label
_atom_site_aniso_U_11
_atom_site_aniso_U_22
_atom_site_aniso_U_33
_atom_site_aniso_U_12
_atom_site_aniso_U_13
_atom_site_aniso_U_23
Sn1 0.02865(15) 0.02228(14) 0.03221(15) 0.00089(12) 0.00591(11) -0.00050(12)
Sn2 0.03055(16) 0.03210(16) 0.03533(16) -0.00024(13) 0.00347(12) 0.00033(13)
Cl1 0.0432(7) 0.0410(7) 0.0770(9) 0.0083(5) 0.0215(6) -0.0119(6)
Cl2 0.0424(7) 0.0356(6) 0.0738(9) -0.0129(5) -0.0009(6) 0.0116(6)
O1 0.0380(17) 0.0359(17) 0.0309(15) 0.0064(13) 0.0044(13) -0.0096(13)
O2 0.0364(17) 0.0268(15) 0.0370(15) -0.0058(13) 0.0032(13) 0.0050(13)
O3 0.0297(15) 0.0200(14) 0.0302(14) 0.0016(11) 0.0058(11) -0.0004(11)
C1 0.053(3) 0.040(3) 0.033(2) 0.007(2) 0.005(2) -0.014(2)
C2 0.062(4) 0.076(4) 0.060(3) -0.013(3) 0.011(3) -0.035(3)
C3 0.103(5) 0.098(5) 0.058(3) -0.031(4) 0.042(4) -0.035(3)
C4 0.049(3) 0.031(2) 0.042(3) -0.003(2) 0.003(2) 0.014(2)
C5 0.137(7) 0.088(5) 0.102(5) 0.023(5) 0.078(5) 0.041(4)
C6 0.079(5) 0.064(4) 0.093(5) 0.004(3) -0.017(4) 0.042(4)

loop_
_atom_type_symbol
_atom_type_description
_atom_type_scat_dispersion_real
_atom_type_scat_dispersion_imag
_atom_type_scat_source
C C 0.0033 0.0016 'International Tables Vol C Tables 4.2.6.8 and 6.1.1.4'
H H 0.0000 0.0000 'International Tables Vol C Tables 4.2.6.8 and 6.1.1.4'
O O 0.0106 0.0060 'International Tables Vol C Tables 4.2.6.8 and 6.1.1.4'
Cl Cl 0.1484 0.1585 'International Tables Vol C Tables 4.2.6.8 and 6.1.1.4'
Sn Sn -0.6537 1.4246 'International Tables Vol C Tables 4.2.6.8 and 6.1.1.4'

loop_
_geom_angle_atom_site_label_1
_geom_angle_atom_site_label_2
_geom_angle_atom_site_label_3
_geom_angle_site_symmetry_1
_geom_angle_site_symmetry_3
_geom_angle
O3 Sn1 O2 3_666 . 96.97(10)
O3 Sn1 O1 3_666 . 76.99(10)
O2 Sn1 O1 . . 173.28(10)
O3 Sn1 O3 3_666 . 78.77(11)
O2 Sn1 O3 . . 76.86(10)
O1 Sn1 O3 . . 98.87(10)
O3 Sn1 Cl2 3_666 . 97.63(8)
O2 Sn1 Cl2 . . 92.84(8)
O1 Sn1 Cl2 . . 90.89(9)
O3 Sn1 Cl2 . . 168.46(7)
O3 Sn1 Cl1 3_666 . 164.20(8)
O2 Sn1 Cl1 . . 91.38(9)
O1 Sn1 Cl1 . . 93.83(8)
O3 Sn1 Cl1 . . 90.17(8)
Cl2 Sn1 Cl1 . . 95.32(5)
O3 Sn1 Sn1 3_666 3_666 39.70(7)
O2 Sn1 Sn1 . 3_666 85.98(7)
O1 Sn1 Sn1 . 3_666 87.47(7)
O3 Sn1 Sn1 . 3_666 39.06(7)
Cl2 Sn1 Sn1 . 3_666 136.34(4)
Cl1 Sn1 Sn1 . 3_666 128.33(3)
O3 Sn2 O1 . 3_666 75.04(10)
O3 Sn2 O2 . . 75.14(10)
O1 Sn2 O2 3_666 . 87.61(11)
C1 O1 Sn1 . . 125.2(2)
C1 O1 Sn2 . 3_666 127.4(3)
Sn1 O1 Sn2 . 3_666 102.33(11)
C4 O2 Sn1 . . 126.8(2)
C4 O2 Sn2 . . 127.8(2)
Sn1 O2 Sn2 . . 102.71(11)
Sn1 O3 Sn2 3_666 . 105.05(11)
Sn1 O3 Sn1 3_666 . 101.23(11)
Sn2 O3 Sn1 . . 104.02(10)
O1 C1 C3 . . 109.0(4)
O1 C1 C2 . . 109.7(4)
C3 C1 C2 . . 113.2(4)
O1 C1 H1 . . 108.3
C3 C1 H1 . . 108.3
C2 C1 H1 . . 108.3
C1 C2 H2A . . 109.5
C1 C2 H2B . . 109.5
H2A C2 H2B . . 109.5
C1 C2 H2C . . 109.5
H2A C2 H2C . . 109.5
H2B C2 H2C . . 109.5
C1 C3 H3A . . 109.5
C1 C3 H3B . . 109.5
H3A C3 H3B . . 109.5
C1 C3 H3C . . 109.5
H3A C3 H3C . . 109.5
H3B C3 H3C . . 109.5
O2 C4 C5 . . 110.1(4)
O2 C4 C6 . . 108.6(4)
C5 C4 C6 . . 112.3(5)
O2 C4 H4 . . 108.6
C5 C4 H4 . . 108.6
C6 C4 H4 . . 108.6
C4 C5 H5A . . 109.5
C4 C5 H5B . . 109.5
H5A C5 H5B . . 109.5
C4 C5 H5C . . 109.5
H5A C5 H5C . . 109.5
H5B C5 H5C . . 109.5
C4 C6 H6A . . 109.5
C4 C6 H6B . . 109.5
H6A C6 H6B . . 109.5
C4 C6 H6C . . 109.5
H6A C6 H6C . . 109.5
H6B C6 H6C . . 109.5

loop_
_geom_bond_atom_site_label_1
_geom_bond_atom_site_label_2
_geom_bond_site_symmetry_2
_geom_bond_distance
_geom_bond_publ_flag
Sn1 O1 . 2.099(3) y
Sn1 O2 . 2.084(3) y
Sn1 O3 . 2.109(2) y
Sn1 O3 3_666 2.081(3) y
Sn1 Cl1 . 2.3808(12) y
Sn1 Cl2 . 2.3604(11) y
Sn1 Sn1 3_666 3.2382(5) ?
Sn2 O1 3_666 2.165(3) y
Sn2 O2 . 2.168(3) y
Sn2 O3 . 2.105(2) y
O1 C1 . 1.456(5) ?
O2 C4 . 1.453(5) ?
C1 C3 . 1.494(7) ?
C1 C2 . 1.508(7) ?
C1 H1 . 0.9800 ?
C2 H2A . 0.9600 ?
C2 H2B . 0.9600 ?
C2 H2C . 0.9600 ?
C3 H3A . 0.9600 ?
C3 H3B . 0.9600 ?
C3 H3C . 0.9600 ?
C4 C5 . 1.473(7) ?
C4 C6 . 1.498(7) ?
C4 H4 . 0.9800 ?
C5 H5A . 0.9600 ?
C5 H5B . 0.9600 ?
C5 H5C . 0.9600 ?
C6 H6A . 0.9600 ?
C6 H6B . 0.9600 ?
C6 H6C . 0.9600 ?

loop_
_geom_torsion_atom_site_label_1
_geom_torsion_atom_site_label_2
_geom_torsion_atom_site_label_3
_geom_torsion_atom_site_label_4
_geom_torsion_site_symmetry_1
_geom_torsion_site_symmetry_4
_geom_torsion
O3 Sn1 O1 C1 3_666 . 162.0(3)
O3 Sn1 O1 C1 . . -121.8(3)
Cl2 Sn1 O1 C1 . . 64.4(3)
Cl1 Sn1 O1 C1 . . -31.0(3)
Sn1 Sn1 O1 C1 3_666 . -159.3(3)
O3 Sn1 O1 Sn2 3_666 3_666 5.81(11)
O3 Sn1 O1 Sn2 . 3_666 82.02(12)
Cl2 Sn1 O1 Sn2 . 3_666 -91.81(10)
Cl1 Sn1 O1 Sn2 . 3_666 172.79(10)
Sn1 Sn1 O1 Sn2 3_666 3_666 44.54(9)
O3 Sn1 O2 C4 3_666 . -112.5(3)
O3 Sn1 O2 C4 . . 170.8(3)
Cl2 Sn1 O2 C4 . . -14.4(3)
Cl1 Sn1 O2 C4 . . 81.0(3)
Sn1 Sn1 O2 C4 3_666 . -150.7(3)
O3 Sn1 O2 Sn2 3_666 . 85.22(12)
O3 Sn1 O2 Sn2 . . 8.53(10)
Cl2 Sn1 O2 Sn2 . . -176.73(10)
Cl1 Sn1 O2 Sn2 . . -81.33(10)
Sn1 Sn1 O2 Sn2 3_666 . 47.00(9)
O3 Sn2 O2 C4 . . -170.6(3)
O1 Sn2 O2 C4 3_666 . 114.2(3)
O3 Sn2 O2 Sn1 . . -8.61(10)
O1 Sn2 O2 Sn1 3_666 . -83.76(12)
O1 Sn2 O3 Sn1 3_666 3_666 -5.91(11)
O2 Sn2 O3 Sn1 . 3_666 -97.42(13)
O1 Sn2 O3 Sn1 3_666 . 100.06(12)
O2 Sn2 O3 Sn1 . . 8.55(10)
O3 Sn1 O3 Sn1 3_666 3_666 0.0
O2 Sn1 O3 Sn1 . 3_666 99.98(12)
O1 Sn1 O3 Sn1 . 3_666 -74.73(11)
Cl2 Sn1 O3 Sn1 . 3_666 72.8(4)
Cl1 Sn1 O3 Sn1 . 3_666 -168.64(9)
O3 Sn1 O3 Sn2 3_666 . -108.82(14)
O2 Sn1 O3 Sn2 . . -8.83(11)
O1 Sn1 O3 Sn2 . . 176.45(11)
Cl2 Sn1 O3 Sn2 . . -36.0(4)
Cl1 Sn1 O3 Sn2 . . 82.55(10)
Sn1 Sn1 O3 Sn2 3_666 . -108.82(14)
Sn1 O1 C1 C3 . . 108.1(4)
Sn2 O1 C1 C3 3_666 . -101.7(4)
Sn1 O1 C1 C2 . . -127.4(4)
Sn2 O1 C1 C2 3_666 . 22.8(5)
Sn1 O2 C4 C5 . . 102.9(5)
Sn2 O2 C4 C5 . . -99.2(5)
Sn1 O2 C4 C6 . . -133.8(4)
Sn2 O2 C4 C6 . . 24.1(5)
